data_4035168
loop_
_publ_author_name
'Brahmchari, Dhirendra'
'Verma, Akhilesh K.'
'Mehta, Saurabh'

_publ_section_title
;
 Regio- and Stereoselective Synthesis of Isoindolin-1-ones through
 BuLi-Mediated Iodoaminocyclization of 2-(1-Alkynyl)benzamides.
;
_journal_issue 6
_journal_name_full 'The Journal of organic chemistry'
_journal_page_first 3339
_journal_page_last 3347
_journal_paper_doi 10.1021/acs.joc.7b02903
_journal_volume 83
_journal_year 2018
_chemical_formula_moiety 'C15 H10 I N O, 0.25C H3 O H, 0.5H2O'
_chemical_formula_sum 'C15.25 H10 I N O1.75'
_chemical_formula_weight 362.14
_space_group_crystal_system triclinic
_space_group_IT_number 2
_space_group_name_Hall '-P 1'
_space_group_name_H-M_alt 'P -1'
_atom_sites_solution_hydrogens geom
_audit_creation_method SHELXL-2014/7
_cell_angle_alpha 90.852(2)
_cell_angle_beta 104.066(2)
_cell_angle_gamma 103.825(2)
_cell_formula_units_Z 8
_cell_length_a 13.8012(4)
_cell_length_b 14.1127(5)
_cell_length_c 15.8686(6)
_cell_measurement_reflns_used 9334
_cell_measurement_temperature 296(2)
_cell_measurement_theta_max 29.28
_cell_measurement_theta_min 2.30
_cell_volume 2902.49(18)
_computing_cell_refinement 'APEX2/SAINT (Bruker, 2004)'
_computing_data_collection 'APEX2 (Bruker, 2004)'
_computing_data_reduction 'SAINT/XPREP (Bruker, 2004)'
_computing_molecular_graphics 'ORTEP3 (Farrugia, 1997) and Mercury (Bruno et al., 2002)'
_computing_publication_material 'SHELXL-2014/7 (Sheldrick, 2014)'
_computing_structure_refinement 'SHELXL-2014/7 (Sheldrick, 2014)'
_computing_structure_solution 'SIR92 (Altornare et al., 1993)'
_diffrn_ambient_temperature 296(2)
_diffrn_measured_fraction_theta_full 0.998
_diffrn_measured_fraction_theta_max 0.998
_diffrn_measurement_device_type 'Bruker axs kappa apex2 CCD Diffractometer'
_diffrn_measurement_method '\w and \f scan'
_diffrn_radiation_monochromator graphite
_diffrn_radiation_source 'fine-focus sealed tube'
_diffrn_radiation_type MoK\a
_diffrn_radiation_wavelength 0.71073
_diffrn_reflns_av_R_equivalents 0.0463
_diffrn_reflns_av_unetI/netI 0.0380
_diffrn_reflns_Laue_measured_fraction_full 0.998
_diffrn_reflns_Laue_measured_fraction_max 0.998
_diffrn_reflns_limit_h_max 16
_diffrn_reflns_limit_h_min -16
_diffrn_reflns_limit_k_max 16
_diffrn_reflns_limit_k_min -16
_diffrn_reflns_limit_l_max 18
_diffrn_reflns_limit_l_min -18
_diffrn_reflns_number 61748
_diffrn_reflns_point_group_measured_fraction_full 0.998
_diffrn_reflns_point_group_measured_fraction_max 0.998
_diffrn_reflns_theta_full 24.999
_diffrn_reflns_theta_max 24.999
_diffrn_reflns_theta_min 2.300
_exptl_absorpt_coefficient_mu 2.202
_exptl_absorpt_correction_T_max 0.7458
_exptl_absorpt_correction_T_min 0.6350
_exptl_absorpt_correction_type multi-scan
_exptl_absorpt_process_details 'SADABS (Bruker, 2004)'
_exptl_crystal_colour yellow
_exptl_crystal_density_diffrn 1.657
_exptl_crystal_description BLOCK
_exptl_crystal_F_000 1404
_exptl_crystal_size_max 0.200
_exptl_crystal_size_mid 0.150
_exptl_crystal_size_min 0.100
_refine_diff_density_max 0.966
_refine_diff_density_min -0.993
_refine_diff_density_rms 0.123
_refine_ls_extinction_method none
_refine_ls_goodness_of_fit_ref 1.022
_refine_ls_hydrogen_treatment constr
_refine_ls_matrix_type full
_refine_ls_number_parameters 712
_refine_ls_number_reflns 10202
_refine_ls_number_restraints 98
_refine_ls_restrained_S_all 1.022
_refine_ls_R_factor_all 0.0838
_refine_ls_R_factor_gt 0.0501
_refine_ls_shift/su_max 0.006
_refine_ls_shift/su_mean 0.000
_refine_ls_structure_factor_coef Fsqd
_refine_ls_weighting_details 'w=1/[\s^2^(Fo^2^)+(0.0681P)^2^+12.7593P] where P=(Fo^2^+2Fc^2^)/3'
_refine_ls_weighting_scheme calc
_refine_ls_wR_factor_gt 0.1282
_refine_ls_wR_factor_ref 0.1562
_reflns_Friedel_coverage 0.000
_reflns_number_gt 6834
_reflns_number_total 10202
_reflns_threshold_expression 'I > 2\s(I)'
_cod_data_source_file jo7b02903_si_002.cif
_cod_data_source_block B37
_cod_database_code 4035168
_shelx_shelxl_version_number 2014/7
_shelx_space_group_comment
;
The symmetry employed for this shelxl refinement is uniquely defined
by the following loop, which should always be used as a source of
symmetry information in preference to the above space-group names.
They are only intended as comments.
;
_shelx_estimated_absorpt_t_min 0.667
_shelx_estimated_absorpt_t_max 0.810

loop_
_space_group_symop_operation_xyz
'x, y, z'
'-x, -y, -z'

loop_
_atom_site_label
_atom_site_type_symbol
_atom_site_fract_x
_atom_site_fract_y
_atom_site_fract_z
_atom_site_U_iso_or_equiv
_atom_site_adp_type
_atom_site_occupancy
_atom_site_site_symmetry_order
_atom_site_calc_flag
_atom_site_refinement_flags_posn
_atom_site_refinement_flags_adp
_atom_site_refinement_flags_occupancy
_atom_site_disorder_assembly
_atom_site_disorder_group
C1 C 0.2889(7) 0.8428(6) 0.7922(5) 0.065(2) Uani 1 1 d . . . . .
H1 H 0.2763 0.7800 0.7663 0.078 Uiso 1 1 calc R U . . .
C2 C 0.2615(7) 0.9153(7) 0.7428(6) 0.069(2) Uani 1 1 d . . . . .
H2 H 0.2314 0.9013 0.6834 0.083 Uiso 1 1 calc R U . . .
C3 C 0.2775(6) 1.0078(6) 0.7790(6) 0.058(2) Uani 1 1 d . . . . .
H3 H 0.2585 1.0565 0.7447 0.069 Uiso 1 1 calc R U . . .
C4 C 0.3212(7) 1.0281(6) 0.8653(6) 0.063(2) Uani 1 1 d . . . . .
H4 H 0.3312 1.0908 0.8903 0.075 Uiso 1 1 calc R U . . .
C5 C 0.3514(6) 0.9562(6) 0.9173(5) 0.056(2) Uani 1 1 d . . . . .
H5 H 0.3822 0.9709 0.9765 0.068 Uiso 1 1 calc R U . . .
C6 C 0.3350(5) 0.8620(5) 0.8795(5) 0.0470(18) Uani 1 1 d . . . . .
C7 C 0.3686(6) 0.7856(6) 0.9332(5) 0.0496(18) Uani 1 1 d . . . . .
C8 C 0.3180(5) 0.7276(6) 0.9817(5) 0.0479(18) Uani 1 1 d . . . . .
C9 C 0.2140(6) 0.7245(6) 0.9938(5) 0.054(2) Uani 1 1 d . . . . .
C10 C 0.1433(6) 0.7772(6) 0.9614(6) 0.062(2) Uani 1 1 d . . . . .
H10 H 0.1562 0.8264 0.9243 0.074 Uiso 1 1 calc R U . . .
C11 C 0.0508(7) 0.7534(8) 0.9870(7) 0.081(3) Uani 1 1 d . . . . .
H11 H 0.0021 0.7889 0.9672 0.097 Uiso 1 1 calc R U . . .
C12 C 0.0294(7) 0.6795(8) 1.0402(7) 0.090(4) Uani 1 1 d . . . . .
H12 H -0.0327 0.6660 1.0563 0.108 Uiso 1 1 calc R U . . .
C13 C 0.0999(7) 0.6255(8) 1.0696(7) 0.084(3) Uani 1 1 d . . . . .
H13 H 0.0862 0.5750 1.1054 0.100 Uiso 1 1 calc R U . . .
C14 C 0.1910(6) 0.6476(7) 1.0450(5) 0.062(2) Uani 1 1 d . . . . .
C15 C 0.2805(6) 0.6052(7) 1.0718(6) 0.065(2) Uani 1 1 d . . . . .
C16 C 0.0271(7) 0.2984(7) 0.3422(5) 0.061(2) Uani 1 1 d . . . . .
H16 H -0.0046 0.2321 0.3400 0.073 Uiso 1 1 calc R U . . .
C17 C 0.0537(7) 0.3376(8) 0.2693(6) 0.072(3) Uani 1 1 d . . . . .
H17 H 0.0407 0.2976 0.2186 0.086 Uiso 1 1 calc R U . . .
C18 C 0.0991(7) 0.4352(10) 0.2718(6) 0.078(3) Uani 1 1 d . . . . .
H18 H 0.1170 0.4615 0.2227 0.093 Uiso 1 1 calc R U . . .
C19 C 0.1185(7) 0.4944(7) 0.3458(8) 0.078(3) Uani 1 1 d . . . . .
H19 H 0.1493 0.5609 0.3469 0.093 Uiso 1 1 calc R U . . .
C20 C 0.0919(6) 0.4553(6) 0.4199(6) 0.061(2) Uani 1 1 d . . . . .
H20 H 0.1045 0.4958 0.4702 0.073 Uiso 1 1 calc R U . . .
C21 C 0.0471(6) 0.3567(5) 0.4184(5) 0.0446(17) Uani 1 1 d . . . . .
C22 C 0.0149(6) 0.3173(5) 0.4947(5) 0.0497(18) Uani 1 1 d . . . . .
C23 C 0.0790(5) 0.3081(5) 0.5712(5) 0.0433(16) Uani 1 1 d . . . . .
C24 C 0.1922(6) 0.3176(5) 0.5935(5) 0.0488(18) Uani 1 1 d . . . . .
C25 C 0.2639(6) 0.3444(6) 0.5463(6) 0.057(2) Uani 1 1 d . . . . .
H25 H 0.2457 0.3638 0.4900 0.069 Uiso 1 1 calc R U . . .
C26 C 0.3649(7) 0.3415(7) 0.5854(7) 0.069(2) Uani 1 1 d . . . . .
H26 H 0.4154 0.3609 0.5551 0.083 Uiso 1 1 calc R U . . .
C27 C 0.3918(7) 0.3106(6) 0.6674(7) 0.067(2) Uani 1 1 d . . . . .
H27 H 0.4598 0.3086 0.6914 0.080 Uiso 1 1 calc R U . . .
C28 C 0.3198(6) 0.2825(6) 0.7148(6) 0.064(2) Uani 1 1 d . . . . .
H28 H 0.3378 0.2615 0.7704 0.076 Uiso 1 1 calc R U . . .
C29 C 0.2200(6) 0.2867(5) 0.6768(5) 0.0506(18) Uani 1 1 d . . . . .
C30 C 0.1275(7) 0.2599(6) 0.7098(6) 0.058(2) Uani 1 1 d . . . . .
C31 C 0.4209(6) 0.6274(7) 0.5367(5) 0.062(2) Uani 1 1 d . . . . .
H31 H 0.4171 0.5638 0.5171 0.074 Uiso 1 1 calc R U . . .
C32 C 0.3864(7) 0.6900(9) 0.4788(7) 0.078(3) Uani 1 1 d . . . . .
H32 H 0.3589 0.6684 0.4203 0.094 Uiso 1 1 calc R U . . .
C33 C 0.3917(8) 0.7826(10) 0.5052(8) 0.090(4) Uani 1 1 d . . . . .
H33 H 0.3696 0.8252 0.4651 0.108 Uiso 1 1 calc R U . . .
C34 C 0.4299(9) 0.8133(8) 0.5916(9) 0.093(3) Uani 1 1 d . . . . .
H34 H 0.4317 0.8765 0.6106 0.111 Uiso 1 1 calc R U . . .
C35 C 0.4668(8) 0.7498(7) 0.6523(7) 0.077(3) Uani 1 1 d . . . . .
H35 H 0.4944 0.7711 0.7109 0.093 Uiso 1 1 calc R U . . .
C36 C 0.4613(6) 0.6573(6) 0.6237(5) 0.0510(19) Uani 1 1 d . . . . .
C37 C 0.5021(6) 0.5915(5) 0.6873(5) 0.0472(17) Uani 1 1 d . . . . .
C38 C 0.4594(5) 0.5508(5) 0.7490(5) 0.0459(17) Uani 1 1 d . . . . .
C39 C 0.3543(6) 0.5473(5) 0.7601(5) 0.0485(18) Uani 1 1 d . . . . .
C40 C 0.2734(6) 0.5786(6) 0.7120(5) 0.055(2) Uani 1 1 d . . . . .
H40 H 0.2788 0.6128 0.6629 0.065 Uiso 1 1 calc R U . . .
C41 C 0.1836(7) 0.5578(7) 0.7387(7) 0.073(3) Uani 1 1 d . . . . .
H41 H 0.1272 0.5781 0.7066 0.087 Uiso 1 1 calc R U . . .
C42 C 0.1741(7) 0.5076(7) 0.8120(7) 0.074(3) Uani 1 1 d . . . . .
H42 H 0.1126 0.4954 0.8290 0.089 Uiso 1 1 calc R U . . .
C43 C 0.2553(7) 0.4765(7) 0.8585(6) 0.071(3) Uani 1 1 d . . . . .
H43 H 0.2498 0.4422 0.9074 0.085 Uiso 1 1 calc R U . . .
C44 C 0.3457(6) 0.4957(5) 0.8331(5) 0.0484(18) Uani 1 1 d . . . . .
C45 C 0.4400(6) 0.4635(6) 0.8674(5) 0.0523(19) Uani 1 1 d . . . . .
C46 C 0.1497(6) 1.0861(6) 1.0334(5) 0.0530(19) Uani 1 1 d . . . . .
H46 H 0.1197 1.0232 1.0069 0.064 Uiso 1 1 calc R U . . .
C47 C 0.1866(7) 1.1598(7) 0.9846(6) 0.061(2) Uani 1 1 d . . . . .
H47 H 0.1806 1.1464 0.9257 0.073 Uiso 1 1 calc R U . . .
C48 C 0.2321(6) 1.2524(7) 1.0227(6) 0.064(2) Uani 1 1 d . . . . .
H48 H 0.2562 1.3022 0.9895 0.077 Uiso 1 1 calc R U . . .
C49 C 0.2420(7) 1.2718(7) 1.1085(7) 0.073(3) Uani 1 1 d . . . . .
H49 H 0.2750 1.3344 1.1346 0.088 Uiso 1 1 calc R U . . .
C50 C 0.2031(6) 1.1985(6) 1.1578(6) 0.061(2) Uani 1 1 d . . . . .
H50 H 0.2084 1.2131 1.2163 0.074 Uiso 1 1 calc R U . . .
C51 C 0.1564(5) 1.1038(5) 1.1209(5) 0.0424(17) Uani 1 1 d . . . . .
C52 C 0.1132(5) 1.0253(5) 1.1704(5) 0.0433(16) Uani 1 1 d . . . . .
C53 C 0.1474(6) 0.9466(5) 1.1906(5) 0.0453(17) Uani 1 1 d . . . . .
C54 C 0.2483(6) 0.9281(6) 1.1889(5) 0.0519(19) Uani 1 1 d . . . . .
C55 C 0.3313(6) 0.9830(7) 1.1640(6) 0.069(3) Uani 1 1 d . . . . .
H55 H 0.3285 1.0419 1.1393 0.083 Uiso 1 1 calc R U . . .
C56 C 0.4181(7) 0.9496(8) 1.1763(7) 0.083(3) Uani 1 1 d . . . . .
H56 H 0.4762 0.9881 1.1626 0.099 Uiso 1 1 calc R U . . .
C57 C 0.4218(8) 0.8592(9) 1.2089(7) 0.092(4) Uani 1 1 d . . . . .
H57 H 0.4801 0.8357 1.2126 0.111 Uiso 1 1 calc R U . . .
C58 C 0.3390(7) 0.8042(8) 1.2356(6) 0.080(3) Uani 1 1 d . . . . .
H58 H 0.3412 0.7450 1.2600 0.096 Uiso 1 1 calc R U . . .
C59 C 0.2545(6) 0.8401(7) 1.2248(5) 0.063(2) Uani 1 1 d . . . . .
C60 C 0.1568(7) 0.7992(6) 1.2511(6) 0.064(2) Uani 1 1 d . . . . .
N1 N 0.3517(5) 0.6559(5) 1.0312(4) 0.0546(17) Uani 1 1 d . . . . .
H1A H 0.4112 0.6445 1.0359 0.065 Uiso 1 1 calc R U . . .
N2 N 0.0477(5) 0.2753(5) 0.6467(4) 0.0547(16) Uani 1 1 d . . . . .
H2A H -0.0143 0.2662 0.6520 0.066 Uiso 1 1 calc R U . . .
N3 N 0.5042(5) 0.4991(5) 0.8155(4) 0.0505(15) Uani 1 1 d . . . . .
H3A H 0.5652 0.4906 0.8229 0.061 Uiso 1 1 calc R U . . .
N4 N 0.0983(5) 0.8664(4) 1.2289(4) 0.0567(17) Uani 1 1 d . . . . .
H4A H 0.0380 0.8596 1.2377 0.068 Uiso 1 1 calc R U . . .
O1 O 0.2920(5) 0.5402(5) 1.1196(5) 0.088(2) Uani 1 1 d . . . . .
O2 O 0.1185(5) 0.2282(5) 0.7810(4) 0.0766(18) Uani 1 1 d . . . . .
O3 O 0.4594(4) 0.4120(5) 0.9271(4) 0.0727(17) Uani 1 1 d . . . . .
O4 O 0.1307(5) 0.7237(5) 1.2844(5) 0.085(2) Uani 1 1 d . . . . .
I1 I 0.51733(4) 0.77289(4) 0.92967(4) 0.06030(18) Uani 1 1 d . . . . .
I2 I -0.14407(4) 0.27273(4) 0.48100(4) 0.06065(18) Uani 1 1 d . . . . .
I3 I 0.64184(4) 0.56550(5) 0.67407(4) 0.06481(19) Uani 1 1 d . . . . .
I4 I -0.02193(4) 1.03912(4) 1.20278(4) 0.05842(17) Uani 1 1 d . . . . .
O5 O 0.2749(18) 0.0469(18) 0.3851(12) 0.158(8) Uani 0.603(18) 1 d D U P A 1
C61 C 0.2509(18) 0.1385(15) 0.3946(10) 0.104(6) Uani 0.603(18) 1 d D U P A 1
O5' O 0.305(3) 0.020(2) 0.4159(19) 0.136(9) Uani 0.397(18) 1 d D U P A 2
C61' C 0.330(2) 0.1105(18) 0.4750(16) 0.086(8) Uani 0.397(18) 1 d D U P A 2
O6 O 0.0928(9) 0.0485(13) 0.5711(7) 0.082(3) Uani 0.74(3) 1 d . U P B 3
O6' O 0.074(3) -0.003(3) 0.568(2) 0.082(3) Uani 0.26(3) 1 d . U P B 4
O7 O 0.6229(9) 0.9331(9) 0.4324(9) 0.088(3) Uani 0.82(3) 1 d . U P C 5
O7' O 0.651(5) 0.969(4) 0.476(4) 0.088(3) Uani 0.18(3) 1 d . U P C 6

loop_
_atom_site_aniso_label
_atom_site_aniso_U_11
_atom_site_aniso_U_22
_atom_site_aniso_U_33
_atom_site_aniso_U_23
_atom_site_aniso_U_13
_atom_site_aniso_U_12
C1 0.087(6) 0.053(5) 0.053(5) 0.003(4) 0.007(5) 0.024(5)
C2 0.087(7) 0.067(6) 0.054(5) 0.008(5) 0.008(5) 0.029(5)
C3 0.051(5) 0.063(5) 0.065(6) 0.024(4) 0.015(4) 0.023(4)
C4 0.060(5) 0.051(5) 0.088(7) 0.007(5) 0.029(5) 0.022(4)
C5 0.057(5) 0.063(5) 0.051(5) 0.002(4) 0.014(4) 0.020(4)
C6 0.044(4) 0.052(5) 0.051(5) 0.012(4) 0.018(4) 0.017(3)
C7 0.043(4) 0.067(5) 0.047(4) 0.015(4) 0.017(3) 0.022(4)
C8 0.038(4) 0.055(5) 0.055(5) 0.009(4) 0.015(3) 0.016(3)
C9 0.038(4) 0.064(5) 0.053(5) 0.024(4) 0.005(3) 0.005(4)
C10 0.051(5) 0.077(6) 0.068(6) 0.035(5) 0.019(4) 0.033(4)
C11 0.053(5) 0.111(8) 0.099(8) 0.043(6) 0.031(5) 0.045(5)
C12 0.062(6) 0.128(9) 0.108(8) 0.076(7) 0.046(6) 0.048(6)
C13 0.053(5) 0.104(8) 0.108(8) 0.060(6) 0.041(5) 0.022(5)
C14 0.053(5) 0.086(6) 0.063(5) 0.043(5) 0.027(4) 0.033(4)
C15 0.056(5) 0.078(6) 0.073(6) 0.036(5) 0.024(4) 0.030(5)
C16 0.065(5) 0.065(5) 0.057(5) -0.002(4) 0.017(4) 0.023(4)
C17 0.073(6) 0.103(8) 0.052(5) 0.008(5) 0.025(5) 0.033(6)
C18 0.064(6) 0.130(10) 0.060(6) 0.047(6) 0.032(5) 0.043(6)
C19 0.064(6) 0.068(6) 0.109(9) 0.049(6) 0.029(6) 0.021(5)
C20 0.064(5) 0.058(5) 0.067(6) 0.012(4) 0.022(4) 0.019(4)
C21 0.050(4) 0.043(4) 0.047(4) 0.017(3) 0.012(3) 0.023(3)
C22 0.052(4) 0.051(5) 0.052(5) 0.011(4) 0.018(4) 0.018(4)
C23 0.044(4) 0.043(4) 0.044(4) 0.013(3) 0.015(3) 0.009(3)
C24 0.044(4) 0.047(4) 0.057(5) 0.011(4) 0.017(4) 0.011(3)
C25 0.052(5) 0.065(5) 0.062(5) 0.016(4) 0.022(4) 0.020(4)
C26 0.054(5) 0.074(6) 0.090(7) 0.018(5) 0.032(5) 0.020(5)
C27 0.046(5) 0.058(5) 0.094(7) 0.012(5) 0.010(5) 0.015(4)
C28 0.057(5) 0.059(5) 0.067(6) 0.017(4) 0.003(4) 0.013(4)
C29 0.045(4) 0.046(4) 0.057(5) 0.015(4) 0.012(4) 0.005(3)
C30 0.063(5) 0.047(5) 0.055(5) 0.012(4) 0.010(4) 0.004(4)
C31 0.058(5) 0.077(6) 0.053(5) 0.017(4) 0.014(4) 0.022(4)
C32 0.065(6) 0.110(9) 0.068(6) 0.027(6) 0.021(5) 0.031(6)
C33 0.069(7) 0.126(10) 0.098(9) 0.069(8) 0.041(6) 0.044(7)
C34 0.099(8) 0.059(6) 0.132(11) 0.029(7) 0.046(8) 0.025(6)
C35 0.091(7) 0.065(6) 0.079(7) 0.018(5) 0.018(6) 0.029(5)
C36 0.046(4) 0.053(5) 0.061(5) 0.013(4) 0.022(4) 0.015(4)
C37 0.046(4) 0.054(5) 0.045(4) 0.006(4) 0.017(3) 0.015(4)
C38 0.040(4) 0.051(4) 0.047(4) -0.001(4) 0.008(3) 0.015(3)
C39 0.065(5) 0.041(4) 0.052(5) 0.014(3) 0.029(4) 0.024(4)
C40 0.053(5) 0.058(5) 0.063(5) 0.027(4) 0.016(4) 0.030(4)
C41 0.056(5) 0.077(6) 0.105(8) 0.036(6) 0.033(5) 0.039(5)
C42 0.056(5) 0.086(7) 0.102(7) 0.040(6) 0.043(5) 0.035(5)
C43 0.071(6) 0.078(6) 0.089(7) 0.043(5) 0.049(5) 0.036(5)
C44 0.047(4) 0.045(4) 0.060(5) 0.016(4) 0.022(4) 0.015(3)
C45 0.053(5) 0.061(5) 0.050(5) 0.017(4) 0.017(4) 0.022(4)
C46 0.062(5) 0.048(5) 0.054(5) 0.004(4) 0.026(4) 0.011(4)
C47 0.065(5) 0.074(6) 0.057(5) 0.027(5) 0.029(4) 0.028(5)
C48 0.055(5) 0.067(6) 0.081(7) 0.043(5) 0.027(5) 0.022(4)
C49 0.074(6) 0.051(5) 0.092(8) 0.017(5) 0.025(6) 0.005(4)
C50 0.060(5) 0.058(5) 0.060(5) 0.002(4) 0.014(4) 0.005(4)
C51 0.036(4) 0.048(4) 0.049(4) 0.017(3) 0.016(3) 0.017(3)
C52 0.040(4) 0.049(4) 0.046(4) 0.011(3) 0.018(3) 0.013(3)
C53 0.049(4) 0.045(4) 0.050(4) 0.021(3) 0.023(4) 0.015(3)
C54 0.054(5) 0.059(5) 0.055(5) 0.024(4) 0.026(4) 0.024(4)
C55 0.060(5) 0.088(7) 0.078(6) 0.045(5) 0.031(5) 0.038(5)
C56 0.053(5) 0.118(8) 0.091(7) 0.057(6) 0.034(5) 0.029(5)
C57 0.073(7) 0.129(9) 0.111(8) 0.064(7) 0.049(6) 0.066(7)
C58 0.084(7) 0.097(7) 0.092(7) 0.054(6) 0.046(6) 0.058(6)
C59 0.066(5) 0.082(6) 0.063(5) 0.032(5) 0.037(4) 0.039(5)
C60 0.079(6) 0.059(5) 0.072(6) 0.029(5) 0.040(5) 0.030(5)
N1 0.044(4) 0.064(4) 0.067(4) 0.027(3) 0.023(3) 0.024(3)
N2 0.045(4) 0.068(4) 0.051(4) 0.019(3) 0.014(3) 0.011(3)
N3 0.043(3) 0.061(4) 0.055(4) 0.013(3) 0.015(3) 0.025(3)
N4 0.059(4) 0.052(4) 0.076(5) 0.029(3) 0.040(4) 0.023(3)
O1 0.063(4) 0.100(5) 0.119(6) 0.070(5) 0.037(4) 0.038(4)
O2 0.066(4) 0.094(5) 0.059(4) 0.031(3) 0.013(3) 0.001(3)
O3 0.064(4) 0.089(4) 0.083(4) 0.043(4) 0.028(3) 0.040(3)
O4 0.104(5) 0.073(4) 0.113(5) 0.059(4) 0.069(4) 0.042(4)
I1 0.0443(3) 0.0706(4) 0.0731(4) 0.0228(3) 0.0229(3) 0.0186(3)
I2 0.0450(3) 0.0729(4) 0.0655(4) 0.0134(3) 0.0162(3) 0.0147(3)
I3 0.0505(3) 0.0939(5) 0.0606(4) 0.0121(3) 0.0234(3) 0.0283(3)
I4 0.0531(3) 0.0595(3) 0.0748(4) 0.0148(3) 0.0315(3) 0.0211(3)
O5 0.167(15) 0.189(16) 0.051(9) -0.045(11) -0.045(9) -0.004(13)
C61 0.171(15) 0.084(11) 0.030(8) -0.001(8) -0.010(9) 0.020(11)
O5' 0.178(18) 0.113(14) 0.091(17) -0.030(13) -0.029(14) 0.051(13)
C61' 0.099(15) 0.083(14) 0.065(13) -0.020(11) 0.005(11) 0.019(12)
O6 0.092(6) 0.069(9) 0.054(4) -0.021(6) -0.015(4) -0.004(6)
O6' 0.092(6) 0.069(9) 0.054(4) -0.021(6) -0.015(4) -0.004(6)
O7 0.152(8) 0.053(6) 0.071(7) 0.025(5) 0.031(6) 0.045(5)
O7' 0.152(8) 0.053(6) 0.071(7) 0.025(5) 0.031(6) 0.045(5)

loop_
_atom_type_symbol
_atom_type_description
_atom_type_scat_dispersion_real
_atom_type_scat_dispersion_imag
_atom_type_scat_source
C C 0.0033 0.0016 'International Tables Vol C Tables 4.2.6.8 and 6.1.1.4'
H H 0.0000 0.0000 'International Tables Vol C Tables 4.2.6.8 and 6.1.1.4'
N N 0.0061 0.0033 'International Tables Vol C Tables 4.2.6.8 and 6.1.1.4'
O O 0.0106 0.0060 'International Tables Vol C Tables 4.2.6.8 and 6.1.1.4'
I I -0.4742 1.8119 'International Tables Vol C Tables 4.2.6.8 and 6.1.1.4'

loop_
_geom_angle_atom_site_label_1
_geom_angle_atom_site_label_2
_geom_angle_atom_site_label_3
_geom_angle
C2 C1 C6 120.4(8)
C2 C1 H1 119.8
C6 C1 H1 119.8
C3 C2 C1 121.2(8)
C3 C2 H2 119.4
C1 C2 H2 119.4
C4 C3 C2 119.4(8)
C4 C3 H3 120.3
C2 C3 H3 120.3
C3 C4 C5 120.9(8)
C3 C4 H4 119.6
C5 C4 H4 119.6
C4 C5 C6 119.2(8)
C4 C5 H5 120.4
C6 C5 H5 120.4
C1 C6 C5 118.8(7)
C1 C6 C7 121.2(7)
C5 C6 C7 120.0(7)
C8 C7 C6 128.1(7)
C8 C7 I1 118.7(5)
C6 C7 I1 113.2(5)
C7 C8 N1 126.6(6)
C7 C8 C9 127.6(7)
N1 C8 C9 105.8(6)
C10 C9 C14 120.8(7)
C10 C9 C8 132.6(7)
C14 C9 C8 106.5(7)
C9 C10 C11 116.8(8)
C9 C10 H10 121.6
C11 C10 H10 121.6
C12 C11 C10 122.4(8)
C12 C11 H11 118.8
C10 C11 H11 118.8
C11 C12 C13 119.9(8)
C11 C12 H12 120.1
C13 C12 H12 120.1
C14 C13 C12 118.6(8)
C14 C13 H13 120.7
C12 C13 H13 120.7
C13 C14 C9 121.4(8)
C13 C14 C15 128.9(8)
C9 C14 C15 109.5(7)
O1 C15 N1 125.8(7)
O1 C15 C14 129.2(8)
N1 C15 C14 105.0(7)
C17 C16 C21 120.8(9)
C17 C16 H16 119.6
C21 C16 H16 119.6
C18 C17 C16 119.8(9)
C18 C17 H17 120.1
C16 C17 H17 120.1
C19 C18 C17 120.5(8)
C19 C18 H18 119.7
C17 C18 H18 119.7
C18 C19 C20 120.0(9)
C18 C19 H19 120.0
C20 C19 H19 120.0
C21 C20 C19 119.9(9)
C21 C20 H20 120.0
C19 C20 H20 120.0
C20 C21 C16 118.9(7)
C20 C21 C22 119.5(7)
C16 C21 C22 121.4(7)
C23 C22 C21 125.3(7)
C23 C22 I2 118.8(5)
C21 C22 I2 115.9(5)
C22 C23 N2 125.1(7)
C22 C23 C24 129.6(7)
N2 C23 C24 105.0(6)
C25 C24 C29 120.5(7)
C25 C24 C23 131.8(7)
C29 C24 C23 107.6(6)
C24 C25 C26 117.6(8)
C24 C25 H25 121.2
C26 C25 H25 121.2
C27 C26 C25 121.6(8)
C27 C26 H26 119.2
C25 C26 H26 119.2
C26 C27 C28 121.0(8)
C26 C27 H27 119.5
C28 C27 H27 119.5
C29 C28 C27 117.6(8)
C29 C28 H28 121.2
C27 C28 H28 121.2
C28 C29 C24 121.7(7)
C28 C29 C30 130.0(8)
C24 C29 C30 108.3(7)
O2 C30 N2 123.8(8)
O2 C30 C29 129.0(8)
N2 C30 C29 107.2(7)
C32 C31 C36 120.7(9)
C32 C31 H31 119.7
C36 C31 H31 119.7
C33 C32 C31 121.0(10)
C33 C32 H32 119.5
C31 C32 H32 119.5
C32 C33 C34 119.3(10)
C32 C33 H33 120.4
C34 C33 H33 120.4
C33 C34 C35 120.5(10)
C33 C34 H34 119.7
C35 C34 H34 119.7
C36 C35 C34 118.8(10)
C36 C35 H35 120.6
C34 C35 H35 120.6
C35 C36 C31 119.7(8)
C35 C36 C37 118.6(8)
C31 C36 C37 121.6(7)
C38 C37 C36 126.3(7)
C38 C37 I3 120.1(5)
C36 C37 I3 113.7(5)
C37 C38 N3 126.1(7)
C37 C38 C39 128.0(7)
N3 C38 C39 105.9(6)
C40 C39 C44 121.2(7)
C40 C39 C38 132.7(7)
C44 C39 C38 106.1(6)
C39 C40 C41 117.3(7)
C39 C40 H40 121.3
C41 C40 H40 121.3
C40 C41 C42 122.3(8)
C40 C41 H41 118.9
C42 C41 H41 118.9
C43 C42 C41 119.3(8)
C43 C42 H42 120.4
C41 C42 H42 120.4
C42 C43 C44 119.8(8)
C42 C43 H43 120.1
C44 C43 H43 120.1
C43 C44 C39 120.2(7)
C43 C44 C45 130.1(7)
C39 C44 C45 109.6(6)
O3 C45 N3 124.9(7)
O3 C45 C44 129.0(7)
N3 C45 C44 106.0(6)
C47 C46 C51 121.4(8)
C47 C46 H46 119.3
C51 C46 H46 119.3
C48 C47 C46 120.1(8)
C48 C47 H47 120.0
C46 C47 H47 120.0
C49 C48 C47 120.1(8)
C49 C48 H48 120.0
C47 C48 H48 120.0
C48 C49 C50 120.3(9)
C48 C49 H49 119.9
C50 C49 H49 119.9
C51 C50 C49 120.9(8)
C51 C50 H50 119.5
C49 C50 H50 119.5
C46 C51 C50 117.2(7)
C46 C51 C52 120.3(7)
C50 C51 C52 122.4(7)
C53 C52 C51 126.3(6)
C53 C52 I4 119.2(5)
C51 C52 I4 114.4(5)
C52 C53 N4 125.7(6)
C52 C53 C54 128.9(7)
N4 C53 C54 105.0(6)
C55 C54 C59 119.3(7)
C55 C54 C53 132.0(7)
C59 C54 C53 108.6(6)
C56 C55 C54 118.7(8)
C56 C55 H55 120.6
C54 C55 H55 120.6
C55 C56 C57 121.4(9)
C55 C56 H56 119.3
C57 C56 H56 119.3
C58 C57 C56 120.1(8)
C58 C57 H57 119.9
C56 C57 H57 119.9
C59 C58 C57 117.2(9)
C59 C58 H58 121.4
C57 C58 H58 121.4
C58 C59 C54 123.1(8)
C58 C59 C60 128.8(8)
C54 C59 C60 108.1(7)
O4 C60 N4 125.4(8)
O4 C60 C59 129.3(8)
N4 C60 C59 105.3(7)
C15 N1 C8 113.2(6)
C15 N1 H1A 123.4
C8 N1 H1A 123.4
C30 N2 C23 111.9(6)
C30 N2 H2A 124.0
C23 N2 H2A 124.0
C45 N3 C38 112.5(6)
C45 N3 H3A 123.8
C38 N3 H3A 123.8
C60 N4 C53 113.1(6)
C60 N4 H4A 123.5
C53 N4 H4A 123.5

loop_
_geom_bond_atom_site_label_1
_geom_bond_atom_site_label_2
_geom_bond_distance
C1 C2 1.367(11)
C1 C6 1.370(11)
C1 H1 0.9300
C2 C3 1.365(12)
C2 H2 0.9300
C3 C4 1.350(12)
C3 H3 0.9300
C4 C5 1.395(11)
C4 H4 0.9300
C5 C6 1.394(11)
C5 H5 0.9300
C6 C7 1.476(10)
C7 C8 1.325(10)
C7 I1 2.117(7)
C8 N1 1.387(9)
C8 C9 1.485(10)
C9 C10 1.373(10)
C9 C14 1.388(10)
C10 C11 1.398(11)
C10 H10 0.9300
C11 C12 1.375(12)
C11 H11 0.9300
C12 C13 1.375(12)
C12 H12 0.9300
C13 C14 1.373(11)
C13 H13 0.9300
C14 C15 1.473(11)
C15 O1 1.214(9)
C15 N1 1.371(10)
C16 C17 1.380(12)
C16 C21 1.384(11)
C16 H16 0.9300
C17 C18 1.367(14)
C17 H17 0.9300
C18 C19 1.364(14)
C18 H18 0.9300
C19 C20 1.398(12)
C19 H19 0.9300
C20 C21 1.378(11)
C20 H20 0.9300
C21 C22 1.463(10)
C22 C23 1.346(10)
C22 I2 2.088(7)
C23 N2 1.417(9)
C23 C24 1.487(10)
C24 C25 1.369(10)
C24 C29 1.392(10)
C25 C26 1.393(11)
C25 H25 0.9300
C26 C27 1.372(12)
C26 H26 0.9300
C27 C28 1.377(12)
C27 H27 0.9300
C28 C29 1.378(11)
C28 H28 0.9300
C29 C30 1.465(11)
C30 O2 1.243(9)
C30 N2 1.359(10)
C31 C32 1.366(12)
C31 C36 1.375(11)
C31 H31 0.9300
C32 C33 1.346(15)
C32 H32 0.9300
C33 C34 1.367(16)
C33 H33 0.9300
C34 C35 1.413(14)
C34 H34 0.9300
C35 C36 1.354(12)
C35 H35 0.9300
C36 C37 1.483(10)
C37 C38 1.332(10)
C37 I3 2.105(7)
C38 N3 1.395(9)
C38 C39 1.493(10)
C39 C40 1.362(10)
C39 C44 1.392(10)
C40 C41 1.375(11)
C40 H40 0.9300
C41 C42 1.388(12)
C41 H41 0.9300
C42 C43 1.355(12)
C42 H42 0.9300
C43 C44 1.370(10)
C43 H43 0.9300
C44 C45 1.464(10)
C45 O3 1.221(9)
C45 N3 1.367(9)
C46 C47 1.380(11)
C46 C51 1.384(10)
C46 H46 0.9300
C47 C48 1.367(12)
C47 H47 0.9300
C48 C49 1.352(13)
C48 H48 0.9300
C49 C50 1.390(12)
C49 H49 0.9300
C50 C51 1.388(11)
C50 H50 0.9300
C51 C52 1.462(9)
C52 C53 1.321(9)
C52 I4 2.102(6)
C53 N4 1.401(9)
C53 C54 1.484(10)
C54 C55 1.367(11)
C54 C59 1.386(11)
C55 C56 1.362(11)
C55 H55 0.9300
C56 C57 1.391(13)
C56 H56 0.9300
C57 C58 1.382(13)
C57 H57 0.9300
C58 C59 1.354(11)
C58 H58 0.9300
C59 C60 1.496(11)
C60 O4 1.212(9)
C60 N4 1.382(10)
N1 H1A 0.8600
N2 H2A 0.8600
N3 H3A 0.8600
N4 H4A 0.8600
O5 C61 1.423(18)
O5' C61' 1.491(18)

loop_
_geom_hbond_atom_site_label_D
_geom_hbond_atom_site_label_H
_geom_hbond_atom_site_label_A
_geom_hbond_distance_DH
_geom_hbond_distance_HA
_geom_hbond_distance_DA
_geom_hbond_angle_DHA
_geom_hbond_site_symmetry_A
N1 H1A O3 0.86 2.09 2.920(8) 163.0 2_667
N2 H2A O4 0.86 2.12 2.930(9) 155.8 2_567
N3 H3A O1 0.86 2.11 2.939(8) 161.9 2_667
N4 H4A O2 0.86 2.17 2.936(9) 148.8 2_567

loop_
_geom_torsion_atom_site_label_1
_geom_torsion_atom_site_label_2
_geom_torsion_atom_site_label_3
_geom_torsion_atom_site_label_4
_geom_torsion
C6 C1 C2 C3 -1.1(15)
C1 C2 C3 C4 0.0(14)
C2 C3 C4 C5 1.0(13)
C3 C4 C5 C6 -0.8(12)
C2 C1 C6 C5 1.2(13)
C2 C1 C6 C7 -177.7(8)
C4 C5 C6 C1 -0.3(12)
C4 C5 C6 C7 178.6(7)
C1 C6 C7 C8 -95.7(11)
C5 C6 C7 C8 85.4(11)
C1 C6 C7 I1 85.0(8)
C5 C6 C7 I1 -93.9(7)
C6 C7 C8 N1 179.7(8)
I1 C7 C8 N1 -1.1(11)
C6 C7 C8 C9 0.4(14)
I1 C7 C8 C9 179.7(6)
C7 C8 C9 C10 -0.4(16)
N1 C8 C9 C10 -179.8(9)
C7 C8 C9 C14 175.8(8)
N1 C8 C9 C14 -3.6(9)
C14 C9 C10 C11 3.8(14)
C8 C9 C10 C11 179.6(9)
C9 C10 C11 C12 -1.5(16)
C10 C11 C12 C13 -0.5(19)
C11 C12 C13 C14 0.3(18)
C12 C13 C14 C9 2.0(17)
C12 C13 C14 C15 175.9(11)
C10 C9 C14 C13 -4.2(15)
C8 C9 C14 C13 179.1(9)
C10 C9 C14 C15 -179.1(8)
C8 C9 C14 C15 4.1(10)
C13 C14 C15 O1 1.9(19)
C9 C14 C15 O1 176.4(10)
C13 C14 C15 N1 -177.6(10)
C9 C14 C15 N1 -3.1(11)
C21 C16 C17 C18 -0.8(13)
C16 C17 C18 C19 0.0(14)
C17 C18 C19 C20 0.1(14)
C18 C19 C20 C21 0.6(13)
C19 C20 C21 C16 -1.4(12)
C19 C20 C21 C22 -177.0(7)
C17 C16 C21 C20 1.5(12)
C17 C16 C21 C22 177.0(7)
C20 C21 C22 C23 -70.6(10)
C16 C21 C22 C23 113.9(9)
C20 C21 C22 I2 109.3(7)
C16 C21 C22 I2 -66.2(8)
C21 C22 C23 N2 176.0(7)
I2 C22 C23 N2 -3.9(10)
C21 C22 C23 C24 -11.7(13)
I2 C22 C23 C24 168.4(6)
C22 C23 C24 C25 5.1(14)
N2 C23 C24 C25 178.5(8)
C22 C23 C24 C29 -170.9(8)
N2 C23 C24 C29 2.6(8)
C29 C24 C25 C26 -1.4(12)
C23 C24 C25 C26 -176.9(8)
C24 C25 C26 C27 1.6(13)
C25 C26 C27 C28 -0.9(14)
C26 C27 C28 C29 -0.1(13)
C27 C28 C29 C24 0.3(12)
C27 C28 C29 C30 178.4(8)
C25 C24 C29 C28 0.4(12)
C23 C24 C29 C28 176.9(7)
C25 C24 C29 C30 -178.0(7)
C23 C24 C29 C30 -1.5(9)
C28 C29 C30 O2 1.2(15)
C24 C29 C30 O2 179.5(9)
C28 C29 C30 N2 -178.5(8)
C24 C29 C30 N2 -0.2(9)
C36 C31 C32 C33 0.5(14)
C31 C32 C33 C34 -1.6(15)
C32 C33 C34 C35 2.1(16)
C33 C34 C35 C36 -1.6(16)
C34 C35 C36 C31 0.5(14)
C34 C35 C36 C37 178.7(8)
C32 C31 C36 C35 0.1(13)
C32 C31 C36 C37 -178.1(8)
C35 C36 C37 C38 72.3(11)
C31 C36 C37 C38 -109.5(9)
C35 C36 C37 I3 -107.2(8)
C31 C36 C37 I3 71.0(8)
C36 C37 C38 N3 -171.5(7)
I3 C37 C38 N3 8.0(11)
C36 C37 C38 C39 11.0(13)
I3 C37 C38 C39 -169.5(6)
C37 C38 C39 C40 3.1(14)
N3 C38 C39 C40 -174.8(8)
C37 C38 C39 C44 179.1(8)
N3 C38 C39 C44 1.2(8)
C44 C39 C40 C41 0.4(12)
C38 C39 C40 C41 176.0(8)
C39 C40 C41 C42 0.4(14)
C40 C41 C42 C43 -0.9(16)
C41 C42 C43 C44 0.6(15)
C42 C43 C44 C39 0.3(14)
C42 C43 C44 C45 -174.3(9)
C40 C39 C44 C43 -0.8(12)
C38 C39 C44 C43 -177.4(8)
C40 C39 C44 C45 174.8(7)
C38 C39 C44 C45 -1.8(9)
C43 C44 C45 O3 -0.3(16)
C39 C44 C45 O3 -175.3(9)
C43 C44 C45 N3 176.7(9)
C39 C44 C45 N3 1.7(9)
C51 C46 C47 C48 0.8(12)
C46 C47 C48 C49 0.8(13)
C47 C48 C49 C50 -2.1(14)
C48 C49 C50 C51 2.0(14)
C47 C46 C51 C50 -0.8(11)
C47 C46 C51 C52 177.7(7)
C49 C50 C51 C46 -0.5(12)
C49 C50 C51 C52 -179.0(7)
C46 C51 C52 C53 67.7(11)
C50 C51 C52 C53 -113.9(9)
C46 C51 C52 I4 -107.9(7)
C50 C51 C52 I4 70.6(8)
C51 C52 C53 N4 -171.9(7)
I4 C52 C53 N4 3.5(11)
C51 C52 C53 C54 16.4(13)
I4 C52 C53 C54 -168.2(6)
C52 C53 C54 C55 -2.6(15)
N4 C53 C54 C55 -175.6(9)
C52 C53 C54 C59 173.3(8)
N4 C53 C54 C59 0.3(9)
C59 C54 C55 C56 -0.7(14)
C53 C54 C55 C56 174.8(9)
C54 C55 C56 C57 3.5(16)
C55 C56 C57 C58 -4.8(18)
C56 C57 C58 C59 3.0(17)
C57 C58 C59 C54 -0.1(16)
C57 C58 C59 C60 -176.9(10)
C55 C54 C59 C58 -1.0(14)
C53 C54 C59 C58 -177.5(9)
C55 C54 C59 C60 176.3(8)
C53 C54 C59 C60 -0.1(10)
C58 C59 C60 O4 -3.3(18)
C54 C59 C60 O4 179.6(10)
C58 C59 C60 N4 177.1(10)
C54 C59 C60 N4 0.0(10)
O1 C15 N1 C8 -178.8(10)
C14 C15 N1 C8 0.7(10)
C7 C8 N1 C15 -177.6(8)
C9 C8 N1 C15 1.7(9)
O2 C30 N2 C23 -177.8(8)
C29 C30 N2 C23 1.9(9)
C22 C23 N2 C30 171.1(7)
C24 C23 N2 C30 -2.8(8)
O3 C45 N3 C38 176.3(8)
C44 C45 N3 C38 -0.9(9)
C37 C38 N3 C45 -178.1(7)
C39 C38 N3 C45 -0.1(8)
O4 C60 N4 C53 -179.4(9)
C59 C60 N4 C53 0.2(10)
C52 C53 N4 C60 -173.6(8)
C54 C53 N4 C60 -0.3(9)
